data_2000887
loop_
_publ_author_name
'Jones, P. G.'
'Kirby, A. J.'
'Parker, J. K.'

_publ_section_title
;
 Bond length and reactivity. Structures of the methanesulfonate esters
 of <i>cis</i>- and <i>trans</i>-4-<i>tert</i>-butylcyclohexanol
;
_journal_issue 5
_journal_name_full 'Acta Crystallographica Section C'
_journal_page_first 849
_journal_page_last 851
_journal_paper_doi 10.1107/S0108270191012222
_journal_volume 48
_journal_year 1992
_chemical_formula_sum 'C11 H22 O3 S'
_chemical_formula_weight 234.35
_symmetry_cell_setting orthorhombic
_symmetry_space_group_name_Hall 'P 2c -2ac'
_symmetry_space_group_name_H-M 'P c a 21'
_cell_angle_alpha 90
_cell_angle_beta 90
_cell_angle_gamma 90
_cell_formula_units_Z 4
_cell_length_a 9.424(5)
_cell_length_b 17.177(9)
_cell_length_c 8.321(3)
_cell_volume 1347.0(11)
_diffrn_radiation_type Mo
_diffrn_radiation_wavelength 0.71069
_exptl_absorpt_coefficient_mu 0.22
_exptl_crystal_density_diffrn 1.156
_exptl_crystal_F_000 512
_cod_data_source_file ha0057.cif
_cod_data_source_block ha0057a
_cod_original_cell_volume 1347
_cod_original_formula_sum 'C11 H22 O3 S1'
_cod_database_code 2000887

loop_
_atom_site_label
_atom_site_fract_x
_atom_site_fract_y
_atom_site_fract_z
_atom_site_U_iso_or_equiv
S(1) .5667(2) .59370(10) .2000 .0640(10)
O(1) .4667(5) .6239(2) .3351(8) .068(2)
O(2) .6392(5) .6560(3) .1268(7) .078(2)
O(3) .4774(6) .5464(3) .1026(8) .095(2)
C(1) .5177(7) .6854(3) .4465(12) .064(3)
C(2) .4702(10) .6658(4) .6105(11) .092(4)
C(3) .5117(9) .7285(4) .7299(10) .083(3)
C(4) .4557(6) .8080(3) .6825(11) .053(2)
C(5) .4974(11) .8244(4) .5129(11) .092(3)
C(6) .4563(10) .7606(4) .3948(11) .093(3)
C(7) .4910(7) .8735(4) .8060(10) .064(3)
C(8) .4488(14) .8530(5) .9712(13) .136(5)
C(9) .4073(18) .9463(5) .7599(16) .193(8)
C(10) .6468(11) .8928(7) .8075(19) .193(7)
C(11) .6886(8) .5346(3) .2991(11) .082(3)
H(1) .6194 .6889 .4455 ?
H(2A) .3688 .6605 .6105 ?
H(2B) .5127 .6174 .6425 ?
H(3A) .6133 .7309 .7358 ?
H(3B) .4741 .7150 .8334 ?
H(4) .3539 .8073 .6864 ?
H(5A) .4522 .8719 .4799 ?
H(5B) .5986 .8309 .5093 ?
H(6A) .4920 .7735 .2901 ?
H(6B) .3548 .7562 .3906 ?
H(8A) .4993 .8073 1.0048 ?
H(8B) .3486 .8430 .9742 ?
H(8C) .4709 .8954 1.0421 ?
H(9A) .4319 .9617 .6525 ?
H(9B) .4298 .9877 .8331 ?
H(9C) .3075 .9353 .7651 ?
H(10A) .6767 .9064 .7008 ?
H(10B) .6997 .8484 .8440 ?
H(10C) .6633 .9359 .8784 ?
H(11A) .6397 .4920 .3492 ?
H(11B) .7372 .5645 .3795 ?
H(11C) .7561 .5147 .2231 ?
